data_7124163
loop_
_publ_author_name
'Phan, Ngoc-Minh'
'Choy, Emma P. K. L.'
'Zakharov, Lev N.'
'Johnson, Darren W.'

_publ_section_title
;
 Self-sorting in dynamic disulfide assembly: new biphenyl-bridged
 &#x201C;nanohoops&#x201D; and unsymmetrical cyclophanes
;
_journal_name_full 'Chemical Communications'
_journal_paper_doi 10.1039/C9CC06503B
_journal_year 2019
_chemical_formula_sum 'C28 H24 S2'
_chemical_formula_weight 424.59
_space_group_crystal_system monoclinic
_space_group_IT_number 14
_space_group_name_Hall '-P 2ybc'
_space_group_name_H-M_alt 'P 1 21/c 1'
_symmetry_space_group_name_Hall '-P 2ybc'
_symmetry_space_group_name_H-M 'P 1 21/c 1'
_atom_sites_solution_hydrogens geom
_audit_creation_method SHELXL-2014/7
_audit_update_record
;
2018-12-09 deposited with the CCDC.    2019-09-05 downloaded from the CCDC.
;
_cell_angle_alpha 90
_cell_angle_beta 90.050(6)
_cell_angle_gamma 90
_cell_formula_units_Z 8
_cell_length_a 20.9413(14)
_cell_length_b 13.7902(11)
_cell_length_c 14.7593(12)
_cell_measurement_reflns_used 3088
_cell_measurement_temperature 173(2)
_cell_measurement_theta_max 66.47
_cell_measurement_theta_min 4.87
_cell_volume 4262.3(6)
_computing_cell_refinement 'Bruker SAINT'
_computing_data_collection 'Bruker APEX2'
_computing_data_reduction 'Bruker SAINT'
_computing_molecular_graphics 'Bruker SHELXTL'
_computing_publication_material 'Bruker SHELXTL'
_computing_structure_refinement 'SHELXL-2014/7 (Sheldrick, 2014)'
_computing_structure_solution 'SHELXS-97 (Sheldrick 2008)'
_diffrn_ambient_temperature 173(2)
_diffrn_measured_fraction_theta_full 1.000
_diffrn_measured_fraction_theta_max 0.999
_diffrn_measurement_device_type 'Bruker Apex II CCD'
_diffrn_measurement_method '\f and \w scans'
_diffrn_radiation_type CuK\a
_diffrn_radiation_wavelength 1.54178
_diffrn_reflns_av_R_equivalents 0.0761
_diffrn_reflns_av_unetI/netI 0.0734
_diffrn_reflns_Laue_measured_fraction_full 1.000
_diffrn_reflns_Laue_measured_fraction_max 0.999
_diffrn_reflns_limit_h_max 23
_diffrn_reflns_limit_h_min -24
_diffrn_reflns_limit_k_max 16
_diffrn_reflns_limit_k_min -16
_diffrn_reflns_limit_l_max 16
_diffrn_reflns_limit_l_min -17
_diffrn_reflns_number 35340
_diffrn_reflns_point_group_measured_fraction_full 1.000
_diffrn_reflns_point_group_measured_fraction_max 0.999
_diffrn_reflns_theta_full 66.572
_diffrn_reflns_theta_max 66.572
_diffrn_reflns_theta_min 2.110
_diffrn_source 'Incoatec I\mS'
_exptl_absorpt_coefficient_mu 2.341
_exptl_absorpt_correction_T_max 0.7528
_exptl_absorpt_correction_T_min 0.6156
_exptl_absorpt_correction_type multi-scan
_exptl_absorpt_process_details SADABS
_exptl_crystal_colour colorless
_exptl_crystal_density_diffrn 1.323
_exptl_crystal_description cut-block
_exptl_crystal_F_000 1792
_exptl_crystal_size_max 0.140
_exptl_crystal_size_mid 0.050
_exptl_crystal_size_min 0.010
_refine_diff_density_max 0.853
_refine_diff_density_min -0.299
_refine_diff_density_rms 0.089
_refine_ls_extinction_method none
_refine_ls_goodness_of_fit_ref 1.026
_refine_ls_hydrogen_treatment constr
_refine_ls_matrix_type full
_refine_ls_number_parameters 542
_refine_ls_number_reflns 7416
_refine_ls_number_restraints 0
_refine_ls_restrained_S_all 1.026
_refine_ls_R_factor_all 0.0804
_refine_ls_R_factor_gt 0.0646
_refine_ls_shift/su_max 0.000
_refine_ls_shift/su_mean 0.000
_refine_ls_structure_factor_coef Fsqd
_refine_ls_weighting_details 'w=1/[\s^2^(Fo^2^)+(0.0971P)^2^+1.3925P] where P=(Fo^2^+2Fc^2^)/3'
_refine_ls_weighting_scheme calc
_refine_ls_wR_factor_gt 0.1558
_refine_ls_wR_factor_ref 0.1681
_reflns_Friedel_coverage 0.000
_reflns_number_gt 6054
_reflns_number_total 7416
_reflns_threshold_expression 'I > 2\s(I)'
_cod_data_source_file c9cc06503b2.cif
_cod_data_source_block dwj239a
_cod_depositor_comments
;
The following automatic conversions were performed:

'_exptl_absorpt_correction_type' value 'Multi-scan' changed to
'multi-scan' according to
/home/data/users/saulius/crontab/automatic-downloads/rss-feeds/RSC/lib/dictionaries/cif_core.dic
dictionary named 'cif_core.dic' version 2.4.2 from 2011-04-26.

Automatic conversion script
Id: cif_fix_values 4973 2017-02-22 13:04:09Z antanas 
;
_cod_database_code 7124163
_shelx_shelxl_version_number 2014/7
_shelx_space_group_comment
;
The symmetry employed for this shelxl refinement is uniquely defined
by the following loop, which should always be used as a source of
symmetry information in preference to the above space-group names.
They are only intended as comments.
;
_shelx_estimated_absorpt_t_min 0.735
_shelx_estimated_absorpt_t_max 0.977

loop_
_space_group_symop_operation_xyz
'x, y, z'
'-x, y+1/2, -z+1/2'
'-x, -y, -z'
'x, -y-1/2, z-1/2'

loop_
_atom_site_label
_atom_site_type_symbol
_atom_site_fract_x
_atom_site_fract_y
_atom_site_fract_z
_atom_site_U_iso_or_equiv
_atom_site_adp_type
_atom_site_occupancy
_atom_site_site_symmetry_order
_atom_site_calc_flag
_atom_site_refinement_flags_posn
_atom_site_refinement_flags_adp
S1 S 0.29718(5) 0.76743(8) 1.05332(8) 0.0371(3) Uani 1 1 d . .
S2 S -0.05472(5) 0.77092(8) 0.46453(8) 0.0408(3) Uani 1 1 d . .
C1 C 0.2965(2) 0.6511(3) 0.9937(3) 0.0371(10) Uani 1 1 d . .
H1A H 0.3380 0.6430 0.9625 0.045 Uiso 1 1 calc R U
H1B H 0.2929 0.5986 1.0391 0.045 Uiso 1 1 calc R U
C2 C 0.2438(2) 0.6387(3) 0.9249(3) 0.0326(9) Uani 1 1 d . .
C3 C 0.2581(2) 0.6074(3) 0.8376(3) 0.0351(10) Uani 1 1 d . .
H3A H 0.3009 0.5917 0.8221 0.042 Uiso 1 1 calc R U
C4 C 0.2102(2) 0.5991(3) 0.7732(3) 0.0353(10) Uani 1 1 d . .
H4A H 0.2210 0.5776 0.7140 0.042 Uiso 1 1 calc R U
C5 C 0.14693(19) 0.6212(3) 0.7924(3) 0.0286(9) Uani 1 1 d . .
C6 C 0.13316(19) 0.6496(3) 0.8814(3) 0.0311(9) Uani 1 1 d . .
H6A H 0.0902 0.6635 0.8976 0.037 Uiso 1 1 calc R U
C7 C 0.18068(19) 0.6579(3) 0.9465(3) 0.0338(9) Uani 1 1 d . .
H7A H 0.1699 0.6769 1.0064 0.041 Uiso 1 1 calc R U
C8 C 0.0967(2) 0.6215(3) 0.7213(3) 0.0305(9) Uani 1 1 d . .
C9 C 0.0333(2) 0.5983(3) 0.7418(3) 0.0351(10) Uani 1 1 d . .
H9A H 0.0227 0.5756 0.8007 0.042 Uiso 1 1 calc R U
C10 C -0.0142(2) 0.6081(3) 0.6766(4) 0.0404(11) Uani 1 1 d . .
H10A H -0.0571 0.5929 0.6920 0.048 Uiso 1 1 calc R U
C11 C -0.0005(2) 0.6396(3) 0.5899(3) 0.0367(10) Uani 1 1 d . .
C12 C 0.0632(2) 0.6606(3) 0.5694(3) 0.0378(10) Uani 1 1 d . .
H12A H 0.0741 0.6821 0.5102 0.045 Uiso 1 1 calc R U
C13 C 0.1104(2) 0.6507(3) 0.6335(3) 0.0366(10) Uani 1 1 d . .
H13A H 0.1534 0.6642 0.6173 0.044 Uiso 1 1 calc R U
C14 C -0.0531(2) 0.6529(3) 0.5212(4) 0.0454(11) Uani 1 1 d . .
H14A H -0.0946 0.6431 0.5519 0.054 Uiso 1 1 calc R U
H14B H -0.0489 0.6018 0.4745 0.054 Uiso 1 1 calc R U
C15 C -0.0717(2) 0.8535(3) 0.5587(3) 0.0399(10) Uani 1 1 d . .
H15A H -0.0868 0.9160 0.5337 0.048 Uiso 1 1 calc R U
H15B H -0.1067 0.8258 0.5955 0.048 Uiso 1 1 calc R U
C16 C -0.0151(2) 0.8725(3) 0.6195(3) 0.0337(10) Uani 1 1 d . .
C17 C 0.0404(2) 0.9153(3) 0.5863(3) 0.0336(9) Uani 1 1 d . .
H17A H 0.0418 0.9365 0.5251 0.040 Uiso 1 1 calc R U
C18 C 0.0932(2) 0.9274(3) 0.6406(3) 0.0321(9) Uani 1 1 d . .
H18A H 0.1304 0.9569 0.6163 0.039 Uiso 1 1 calc R U
C19 C 0.0930(2) 0.8972(3) 0.7306(3) 0.0306(9) Uani 1 1 d . .
C20 C 0.0361(2) 0.8585(3) 0.7653(3) 0.0357(10) Uani 1 1 d . .
H20A H 0.0340 0.8401 0.8272 0.043 Uiso 1 1 calc R U
C21 C -0.0175(2) 0.8467(3) 0.7103(3) 0.0367(10) Uani 1 1 d . .
H21A H -0.0557 0.8210 0.7351 0.044 Uiso 1 1 calc R U
C22 C 0.1509(2) 0.8980(3) 0.7876(3) 0.0309(9) Uani 1 1 d . .
C23 C 0.1503(2) 0.9282(3) 0.8780(3) 0.0333(9) Uani 1 1 d . .
H23A H 0.1127 0.9568 0.9022 0.040 Uiso 1 1 calc R U
C24 C 0.2035(2) 0.9172(3) 0.9332(3) 0.0340(9) Uani 1 1 d . .
H24A H 0.2020 0.9392 0.9942 0.041 Uiso 1 1 calc R U
C25 C 0.2591(2) 0.8745(3) 0.9004(3) 0.0350(10) Uani 1 1 d . .
C26 C 0.2612(2) 0.8482(3) 0.8091(3) 0.0348(10) Uani 1 1 d . .
H26A H 0.2992 0.8212 0.7847 0.042 Uiso 1 1 calc R U
C27 C 0.2084(2) 0.8609(3) 0.7535(3) 0.0358(9) Uani 1 1 d . .
H27A H 0.2113 0.8442 0.6912 0.043 Uiso 1 1 calc R U
C28 C 0.3143(2) 0.8528(3) 0.9616(3) 0.0396(10) Uani 1 1 d . .
H28A H 0.3294 0.9145 0.9886 0.048 Uiso 1 1 calc R U
H28B H 0.3496 0.8263 0.9246 0.048 Uiso 1 1 calc R U
S1' S 0.44805(6) 0.70098(8) 0.81942(8) 0.0412(3) Uani 1 1 d . .
S2' S 0.79580(5) 0.74793(9) 0.22645(8) 0.0391(3) Uani 1 1 d . .
C1' C 0.4422(2) 0.8109(4) 0.7513(4) 0.0494(12) Uani 1 1 d . .
H1'A H 0.4029 0.8063 0.7141 0.059 Uiso 1 1 calc R U
H1'B H 0.4367 0.8665 0.7930 0.059 Uiso 1 1 calc R U
C2' C 0.4970(2) 0.8336(3) 0.6890(3) 0.0361(10) Uani 1 1 d . .
C3' C 0.5601(2) 0.8140(3) 0.7107(3) 0.0377(10) Uani 1 1 d . .
H3'A H 0.5702 0.7885 0.7688 0.045 Uiso 1 1 calc R U
C4' C 0.6086(2) 0.8311(3) 0.6487(3) 0.0351(10) Uani 1 1 d . .
H4'A H 0.6514 0.8167 0.6652 0.042 Uiso 1 1 calc R U
C5' C 0.5963(2) 0.8686(3) 0.5633(3) 0.0350(10) Uani 1 1 d . .
C6' C 0.5329(2) 0.8918(3) 0.5430(3) 0.0387(10) Uani 1 1 d . .
H6'A H 0.5228 0.9201 0.4861 0.046 Uiso 1 1 calc R U
C7' C 0.4846(2) 0.8737(3) 0.6053(4) 0.0401(11) Uani 1 1 d . .
H7'A H 0.4418 0.8895 0.5897 0.048 Uiso 1 1 calc R U
C8' C 0.6469(2) 0.8772(3) 0.4941(3) 0.0333(9) Uani 1 1 d . .
C9' C 0.6340(2) 0.8576(3) 0.4024(3) 0.0378(10) Uani 1 1 d . .
H9'A H 0.5911 0.8468 0.3840 0.045 Uiso 1 1 calc R U
C10' C 0.6816(2) 0.8537(3) 0.3391(3) 0.0397(10) Uani 1 1 d . .
H10B H 0.6711 0.8395 0.2779 0.048 Uiso 1 1 calc R U
C11' C 0.7453(2) 0.8702(3) 0.3625(3) 0.0372(10) Uani 1 1 d . .
C12' C 0.7581(2) 0.8922(3) 0.4506(4) 0.0396(10) Uani 1 1 d . .
H12B H 0.8009 0.9055 0.4678 0.047 Uiso 1 1 calc R U
C13' C 0.7104(2) 0.8958(3) 0.5164(3) 0.0361(10) Uani 1 1 d . .
H13B H 0.7214 0.9111 0.5772 0.043 Uiso 1 1 calc R U
C14' C 0.7990(2) 0.8597(3) 0.2938(4) 0.0440(11) Uani 1 1 d . .
H14C H 0.8403 0.8618 0.3263 0.053 Uiso 1 1 calc R U
H14D H 0.7977 0.9158 0.2520 0.053 Uiso 1 1 calc R U
C15' C 0.8107(2) 0.6530(3) 0.3102(3) 0.0387(10) Uani 1 1 d . .
H15C H 0.8218 0.5925 0.2777 0.046 Uiso 1 1 calc R U
H15D H 0.8483 0.6719 0.3469 0.046 Uiso 1 1 calc R U
C16' C 0.7558(2) 0.6315(3) 0.3740(3) 0.0321(9) Uani 1 1 d . .
C17' C 0.6987(2) 0.5923(3) 0.3402(3) 0.0340(9) Uani 1 1 d . .
H17B H 0.6960 0.5742 0.2783 0.041 Uiso 1 1 calc R U
C18' C 0.6468(2) 0.5798(3) 0.3955(3) 0.0318(9) Uani 1 1 d . .
H18B H 0.6081 0.5554 0.3708 0.038 Uiso 1 1 calc R U
C19' C 0.64994(19) 0.6025(3) 0.4882(3) 0.0299(9) Uani 1 1 d . .
C20' C 0.7077(2) 0.6374(3) 0.5214(3) 0.0353(9) Uani 1 1 d . .
H20B H 0.7116 0.6516 0.5842 0.042 Uiso 1 1 calc R U
C21' C 0.7597(2) 0.6518(3) 0.4647(3) 0.0355(9) Uani 1 1 d . .
H21B H 0.7985 0.6762 0.4892 0.043 Uiso 1 1 calc R U
C22' C 0.59403(19) 0.5943(3) 0.5475(3) 0.0316(9) Uani 1 1 d . .
C23' C 0.5993(2) 0.5593(3) 0.6370(3) 0.0352(9) Uani 1 1 d . .
H23B H 0.6390 0.5342 0.6574 0.042 Uiso 1 1 calc R U
C24' C 0.5478(2) 0.5607(3) 0.6959(3) 0.0392(10) Uani 1 1 d . .
H24B H 0.5523 0.5366 0.7559 0.047 Uiso 1 1 calc R U
C25' C 0.4892(2) 0.5978(3) 0.6666(3) 0.0370(10) Uani 1 1 d . .
C26' C 0.4828(2) 0.6270(3) 0.5788(4) 0.0413(11) Uani 1 1 d . .
H26B H 0.4424 0.6488 0.5579 0.050 Uiso 1 1 calc R U
C27' C 0.5334(2) 0.6257(3) 0.5199(3) 0.0377(10) Uani 1 1 d . .
H27B H 0.5273 0.6465 0.4592 0.045 Uiso 1 1 calc R U
C28' C 0.4346(2) 0.6074(4) 0.7345(4) 0.0463(12) Uani 1 1 d . .
H28C H 0.4286 0.5444 0.7655 0.056 Uiso 1 1 calc R U
H28D H 0.3947 0.6224 0.7012 0.056 Uiso 1 1 calc R U

loop_
_atom_site_aniso_label
_atom_site_aniso_U_11
_atom_site_aniso_U_22
_atom_site_aniso_U_33
_atom_site_aniso_U_23
_atom_site_aniso_U_13
_atom_site_aniso_U_12
S1 0.0363(6) 0.0427(6) 0.0322(6) -0.0021(4) -0.0021(5) -0.0037(4)
S2 0.0369(6) 0.0512(6) 0.0344(6) 0.0062(5) -0.0046(5) -0.0066(5)
C1 0.035(2) 0.035(2) 0.042(3) 0.0008(18) -0.004(2) 0.0017(17)
C2 0.036(2) 0.0258(19) 0.036(2) 0.0001(16) 0.0010(19) -0.0010(15)
C3 0.035(2) 0.027(2) 0.043(3) 0.0014(18) 0.008(2) 0.0045(16)
C4 0.035(2) 0.030(2) 0.041(3) -0.0043(18) 0.005(2) -0.0005(16)
C5 0.034(2) 0.0204(18) 0.031(2) 0.0019(15) 0.0053(18) -0.0013(15)
C6 0.028(2) 0.033(2) 0.033(2) 0.0021(17) 0.0066(18) 0.0005(16)
C7 0.035(2) 0.035(2) 0.031(2) -0.0011(17) 0.0053(19) -0.0009(16)
C8 0.035(2) 0.0212(18) 0.036(2) -0.0031(16) 0.0009(19) -0.0023(15)
C9 0.035(2) 0.032(2) 0.039(3) 0.0027(17) 0.0033(19) -0.0099(16)
C10 0.038(2) 0.036(2) 0.048(3) 0.005(2) -0.001(2) -0.0137(18)
C11 0.033(2) 0.031(2) 0.046(3) -0.0034(19) -0.004(2) -0.0036(16)
C12 0.045(3) 0.037(2) 0.032(2) -0.0002(18) 0.003(2) -0.0033(18)
C13 0.035(2) 0.035(2) 0.039(3) 0.0004(19) 0.000(2) 0.0015(17)
C14 0.052(3) 0.039(2) 0.045(3) 0.005(2) -0.006(2) -0.012(2)
C15 0.029(2) 0.042(2) 0.049(3) 0.002(2) 0.005(2) -0.0008(17)
C16 0.032(2) 0.027(2) 0.042(3) -0.0008(18) 0.009(2) -0.0010(16)
C17 0.036(2) 0.0290(19) 0.035(2) 0.0021(17) 0.0092(19) -0.0020(16)
C18 0.037(2) 0.0240(19) 0.035(2) -0.0004(17) 0.0032(19) -0.0009(16)
C19 0.035(2) 0.0216(18) 0.036(2) -0.0021(16) 0.0065(18) 0.0008(15)
C20 0.036(2) 0.035(2) 0.036(2) 0.0032(18) 0.0102(19) 0.0019(17)
C21 0.031(2) 0.038(2) 0.041(3) 0.0028(19) 0.015(2) -0.0014(17)
C22 0.039(2) 0.0175(17) 0.036(2) -0.0014(15) 0.0071(19) -0.0025(15)
C23 0.038(2) 0.0244(19) 0.038(2) 0.0034(17) 0.008(2) 0.0038(16)
C24 0.044(2) 0.0276(19) 0.031(2) -0.0023(16) 0.007(2) -0.0017(17)
C25 0.037(2) 0.0249(19) 0.043(3) 0.0047(17) 0.001(2) -0.0102(16)
C26 0.026(2) 0.037(2) 0.042(3) 0.0005(19) 0.0076(19) -0.0063(16)
C27 0.036(2) 0.039(2) 0.033(2) -0.0041(18) 0.006(2) -0.0048(18)
C28 0.034(2) 0.037(2) 0.048(3) -0.002(2) 0.001(2) -0.0111(17)
S1' 0.0398(6) 0.0456(6) 0.0383(6) -0.0076(5) 0.0102(5) -0.0045(5)
S2' 0.0356(6) 0.0477(6) 0.0340(6) -0.0009(5) 0.0073(5) -0.0014(5)
C1' 0.046(3) 0.052(3) 0.050(3) -0.003(2) 0.009(2) 0.002(2)
C2' 0.036(2) 0.030(2) 0.042(3) -0.0070(18) 0.010(2) 0.0037(17)
C3' 0.038(2) 0.042(2) 0.033(2) -0.0010(18) 0.005(2) -0.0021(19)
C4' 0.032(2) 0.035(2) 0.038(3) -0.0042(18) -0.0024(19) 0.0001(17)
C5' 0.041(2) 0.0268(19) 0.038(3) -0.0073(18) -0.0021(19) -0.0020(16)
C6' 0.040(2) 0.038(2) 0.038(3) 0.0034(19) 0.006(2) 0.0099(17)
C7' 0.036(2) 0.034(2) 0.051(3) -0.001(2) 0.002(2) 0.0109(18)
C8' 0.036(2) 0.0236(19) 0.040(3) -0.0001(16) -0.002(2) 0.0027(15)
C9' 0.035(2) 0.040(2) 0.039(3) 0.004(2) -0.003(2) 0.0042(18)
C10' 0.047(3) 0.039(2) 0.034(2) -0.0002(19) -0.002(2) 0.0021(19)
C11' 0.037(2) 0.029(2) 0.046(3) -0.0043(18) 0.008(2) -0.0040(17)
C12' 0.031(2) 0.039(2) 0.048(3) 0.003(2) 0.002(2) -0.0116(17)
C13' 0.044(2) 0.028(2) 0.036(2) -0.0022(17) 0.003(2) -0.0035(17)
C14' 0.044(3) 0.038(2) 0.049(3) -0.002(2) 0.005(2) -0.0120(19)
C15' 0.033(2) 0.039(2) 0.044(3) 0.003(2) 0.007(2) 0.0027(17)
C16' 0.033(2) 0.0224(18) 0.041(3) 0.0009(16) 0.0058(19) 0.0038(15)
C17' 0.038(2) 0.033(2) 0.031(2) -0.0038(16) 0.000(2) 0.0048(17)
C18' 0.035(2) 0.029(2) 0.032(2) -0.0014(17) -0.0016(19) -0.0053(16)
C19' 0.032(2) 0.0218(18) 0.036(2) -0.0016(16) 0.0032(18) 0.0017(15)
C20' 0.040(2) 0.032(2) 0.034(2) -0.0037(17) -0.004(2) -0.0008(17)
C21' 0.030(2) 0.035(2) 0.042(3) 0.0015(19) -0.003(2) 0.0004(16)
C22' 0.036(2) 0.0246(18) 0.034(2) -0.0061(16) 0.0046(19) -0.0020(15)
C23' 0.036(2) 0.033(2) 0.036(2) -0.0035(18) 0.0022(19) 0.0040(17)
C24' 0.049(3) 0.031(2) 0.038(3) 0.0005(18) 0.012(2) -0.0020(19)
C25' 0.035(2) 0.030(2) 0.046(3) -0.0162(19) 0.004(2) -0.0047(17)
C26' 0.029(2) 0.044(2) 0.051(3) -0.004(2) -0.002(2) -0.0008(18)
C27' 0.037(2) 0.040(2) 0.037(3) -0.0016(19) 0.000(2) -0.0007(17)
C28' 0.038(3) 0.046(3) 0.054(3) -0.016(2) 0.010(2) -0.008(2)

loop_
_atom_type_symbol
_atom_type_description
_atom_type_scat_dispersion_real
_atom_type_scat_dispersion_imag
_atom_type_scat_source
C C 0.0181 0.0091 'International Tables Vol C Tables 4.2.6.8 and 6.1.1.4'
H H 0.0000 0.0000 'International Tables Vol C Tables 4.2.6.8 and 6.1.1.4'
S S 0.3331 0.5567 'International Tables Vol C Tables 4.2.6.8 and 6.1.1.4'

loop_
_geom_angle_atom_site_label_1
_geom_angle_atom_site_label_2
_geom_angle_atom_site_label_3
_geom_angle
C28 S1 C1 102.1(2)
C14 S2 C15 102.1(2)
C2 C1 S1 115.4(3)
C2 C1 H1A 108.4
S1 C1 H1A 108.4
C2 C1 H1B 108.4
S1 C1 H1B 108.4
H1A C1 H1B 107.5
C3 C2 C7 118.7(4)
C3 C2 C1 120.0(4)
C7 C2 C1 121.4(4)
C4 C3 C2 120.2(4)
C4 C3 H3A 119.9
C2 C3 H3A 119.9
C3 C4 C5 122.1(4)
C3 C4 H4A 118.9
C5 C4 H4A 118.9
C4 C5 C6 116.8(4)
C4 C5 C8 122.1(4)
C6 C5 C8 121.0(4)
C7 C6 C5 121.6(4)
C7 C6 H6A 119.2
C5 C6 H6A 119.2
C6 C7 C2 120.6(4)
C6 C7 H7A 119.7
C2 C7 H7A 119.7
C13 C8 C9 117.8(4)
C13 C8 C5 120.9(4)
C9 C8 C5 121.2(4)
C10 C9 C8 120.4(4)
C10 C9 H9A 119.8
C8 C9 H9A 119.8
C11 C10 C9 121.5(4)
C11 C10 H10A 119.3
C9 C10 H10A 119.3
C10 C11 C12 117.7(4)
C10 C11 C14 120.6(4)
C12 C11 C14 121.7(4)
C13 C12 C11 121.0(4)
C13 C12 H12A 119.5
C11 C12 H12A 119.5
C12 C13 C8 121.5(4)
C12 C13 H13A 119.2
C8 C13 H13A 119.2
C11 C14 S2 115.4(3)
C11 C14 H14A 108.4
S2 C14 H14A 108.4
C11 C14 H14B 108.4
S2 C14 H14B 108.4
H14A C14 H14B 107.5
C16 C15 S2 114.0(3)
C16 C15 H15A 108.7
S2 C15 H15A 108.7
C16 C15 H15B 108.7
S2 C15 H15B 108.7
H15A C15 H15B 107.6
C17 C16 C21 118.6(4)
C17 C16 C15 121.3(4)
C21 C16 C15 120.1(4)
C18 C17 C16 121.2(4)
C18 C17 H17A 119.4
C16 C17 H17A 119.4
C17 C18 C19 121.2(4)
C17 C18 H18A 119.4
C19 C18 H18A 119.4
C18 C19 C20 117.6(4)
C18 C19 C22 122.7(4)
C20 C19 C22 119.6(4)
C21 C20 C19 121.1(4)
C21 C20 H20A 119.5
C19 C20 H20A 119.5
C20 C21 C16 120.2(4)
C20 C21 H21A 119.9
C16 C21 H21A 119.9
C23 C22 C27 117.3(4)
C23 C22 C19 122.6(4)
C27 C22 C19 119.9(4)
C24 C23 C22 121.3(4)
C24 C23 H23A 119.4
C22 C23 H23A 119.4
C23 C24 C25 120.9(4)
C23 C24 H24A 119.5
C25 C24 H24A 119.5
C24 C25 C26 118.1(4)
C24 C25 C28 121.4(4)
C26 C25 C28 120.5(4)
C27 C26 C25 120.9(4)
C27 C26 H26A 119.6
C25 C26 H26A 119.6
C26 C27 C22 121.3(4)
C26 C27 H27A 119.4
C22 C27 H27A 119.4
C25 C28 S1 115.0(3)
C25 C28 H28A 108.5
S1 C28 H28A 108.5
C25 C28 H28B 108.5
S1 C28 H28B 108.5
H28A C28 H28B 107.5
C28' S1' C1' 101.5(3)
C14' S2' C15' 103.3(2)
C2' C1' S1' 117.3(3)
C2' C1' H1'A 108.0
S1' C1' H1'A 108.0
C2' C1' H1'B 108.0
S1' C1' H1'B 108.0
H1'A C1' H1'B 107.2
C7' C2' C3' 117.7(4)
C7' C2' C1' 119.2(4)
C3' C2' C1' 123.1(4)
C2' C3' C4' 120.8(4)
C2' C3' H3'A 119.6
C4' C3' H3'A 119.6
C3' C4' C5' 121.8(4)
C3' C4' H4'A 119.1
C5' C4' H4'A 119.1
C6' C5' C4' 117.2(4)
C6' C5' C8' 120.9(4)
C4' C5' C8' 121.7(4)
C5' C6' C7' 120.6(5)
C5' C6' H6'A 119.7
C7' C6' H6'A 119.7
C2' C7' C6' 121.8(4)
C2' C7' H7'A 119.1
C6' C7' H7'A 119.1
C13' C8' C9' 116.5(4)
C13' C8' C5' 122.4(4)
C9' C8' C5' 120.9(4)
C10' C9' C8' 121.7(4)
C10' C9' H9'A 119.2
C8' C9' H9'A 119.2
C9' C10' C11' 121.4(5)
C9' C10' H10B 119.3
C11' C10' H10B 119.3
C12' C11' C10' 117.4(4)
C12' C11' C14' 120.8(4)
C10' C11' C14' 121.7(4)
C11' C12' C13' 122.2(4)
C11' C12' H12B 118.9
C13' C12' H12B 118.9
C12' C13' C8' 120.8(4)
C12' C13' H13B 119.6
C8' C13' H13B 119.6
C11' C14' S2' 114.5(3)
C11' C14' H14C 108.6
S2' C14' H14C 108.6
C11' C14' H14D 108.6
S2' C14' H14D 108.6
H14C C14' H14D 107.6
C16' C15' S2' 115.6(3)
C16' C15' H15C 108.4
S2' C15' H15C 108.4
C16' C15' H15D 108.4
S2' C15' H15D 108.4
H15C C15' H15D 107.5
C21' C16' C17' 118.4(4)
C21' C16' C15' 121.6(4)
C17' C16' C15' 120.0(4)
C18' C17' C16' 120.9(4)
C18' C17' H17B 119.6
C16' C17' H17B 119.6
C17' C18' C19' 121.0(4)
C17' C18' H18B 119.5
C19' C18' H18B 119.5
C20' C19' C18' 117.4(4)
C20' C19' C22' 120.7(4)
C18' C19' C22' 121.8(4)
C21' C20' C19' 121.3(4)
C21' C20' H20B 119.3
C19' C20' H20B 119.3
C20' C21' C16' 120.9(4)
C20' C21' H21B 119.5
C16' C21' H21B 119.5
C23' C22' C27' 116.6(4)
C23' C22' C19' 121.6(4)
C27' C22' C19' 121.7(4)
C24' C23' C22' 121.5(4)
C24' C23' H23B 119.2
C22' C23' H23B 119.2
C23' C24' C25' 119.6(4)
C23' C24' H24B 120.2
C25' C24' H24B 120.2
C26' C25' C24' 119.2(4)
C26' C25' C28' 121.7(4)
C24' C25' C28' 119.1(5)
C27' C26' C25' 121.5(4)
C27' C26' H26B 119.2
C25' C26' H26B 119.3
C26' C27' C22' 121.4(5)
C26' C27' H27B 119.3
C22' C27' H27B 119.3
C25' C28' S1' 113.5(3)
C25' C28' H28C 108.9
S1' C28' H28C 108.9
C25' C28' H28D 108.9
S1' C28' H28D 108.9
H28C C28' H28D 107.7

loop_
_geom_bond_atom_site_label_1
_geom_bond_atom_site_label_2
_geom_bond_distance
S1 C28 1.830(5)
S1 C1 1.830(4)
S2 C14 1.830(5)
S2 C15 1.831(5)
C1 C2 1.509(6)
C1 H1A 0.9900
C1 H1B 0.9900
C2 C3 1.392(7)
C2 C7 1.385(6)
C3 C4 1.387(7)
C3 H3A 0.9500
C4 C5 1.389(6)
C4 H4A 0.9500
C5 C6 1.401(6)
C5 C8 1.486(6)
C6 C7 1.387(6)
C6 H6A 0.9500
C7 H7A 0.9500
C8 C13 1.388(6)
C8 C9 1.398(6)
C9 C10 1.391(7)
C9 H9A 0.9500
C10 C11 1.382(7)
C10 H10A 0.9500
C11 C12 1.399(6)
C11 C14 1.508(6)
C12 C13 1.374(7)
C12 H12A 0.9500
C13 H13A 0.9500
C14 H14A 0.9900
C14 H14B 0.9900
C15 C16 1.508(6)
C15 H15A 0.9900
C15 H15B 0.9900
C16 C17 1.393(6)
C16 C21 1.388(7)
C17 C18 1.374(6)
C17 H17A 0.9500
C18 C19 1.392(6)
C18 H18A 0.9500
C19 C20 1.404(6)
C19 C22 1.473(6)
C20 C21 1.393(7)
C20 H20A 0.9500
C21 H21A 0.9500
C22 C23 1.398(6)
C22 C27 1.403(6)
C23 C24 1.390(6)
C23 H23A 0.9500
C24 C25 1.392(6)
C24 H24A 0.9500
C25 C26 1.397(7)
C25 C28 1.495(6)
C26 C27 1.387(6)
C26 H26A 0.9500
C27 H27A 0.9500
C28 H28A 0.9900
C28 H28B 0.9900
S1' C28' 1.821(5)
S1' C1' 1.823(5)
S2' C14' 1.834(5)
S2' C15' 1.828(5)
C1' C2' 1.504(7)
C1' H1'A 0.9900
C1' H1'B 0.9900
C2' C7' 1.379(7)
C2' C3' 1.385(6)
C3' C4' 1.389(6)
C3' H3'A 0.9500
C4' C5' 1.386(6)
C4' H4'A 0.9500
C5' C6' 1.397(6)
C5' C8' 1.478(7)
C6' C7' 1.390(7)
C6' H6'A 0.9500
C7' H7'A 0.9500
C8' C13' 1.394(6)
C8' C9' 1.405(7)
C9' C10' 1.368(7)
C9' H9'A 0.9500
C10' C11' 1.396(6)
C10' H10B 0.9500
C11' C12' 1.361(7)
C11' C14' 1.523(7)
C12' C13' 1.394(7)
C12' H12B 0.9500
C13' H13B 0.9500
C14' H14C 0.9900
C14' H14D 0.9900
C15' C16' 1.515(6)
C15' H15C 0.9900
C15' H15D 0.9900
C16' C21' 1.370(7)
C16' C17' 1.404(6)
C17' C18' 1.369(6)
C17' H17B 0.9500
C18' C19' 1.405(6)
C18' H18B 0.9500
C19' C20' 1.390(6)
C19' C22' 1.467(6)
C20' C21' 1.388(6)
C20' H20B 0.9500
C21' H21B 0.9500
C22' C23' 1.411(6)
C22' C27' 1.401(6)
C23' C24' 1.385(6)
C23' H23B 0.9500
C24' C25' 1.398(7)
C24' H24B 0.9500
C25' C26' 1.363(7)
C25' C28' 1.527(7)
C26' C27' 1.371(7)
C26' H26B 0.9500
C27' H27B 0.9500
C28' H28C 0.9900
C28' H28D 0.9900

loop_
_geom_hbond_atom_site_label_D
_geom_hbond_atom_site_label_H
_geom_hbond_atom_site_label_A
_geom_hbond_distance_DH
_geom_hbond_distance_HA
_geom_hbond_distance_DA
_geom_hbond_angle_DHA
_geom_hbond_site_symmetry_A
C15 H15B S2' 0.99 2.99 3.975(5) 173.0 4_476
C15' H15D S2 0.99 3.00 3.971(5) 166.9 1_655

loop_
_geom_torsion_atom_site_label_1
_geom_torsion_atom_site_label_2
_geom_torsion_atom_site_label_3
_geom_torsion_atom_site_label_4
_geom_torsion
C28 S1 C1 C2 -65.2(4)
S1 C1 C2 C3 129.8(4)
S1 C1 C2 C7 -50.1(5)
C7 C2 C3 C4 2.2(6)
C1 C2 C3 C4 -177.7(4)
C2 C3 C4 C5 0.0(6)
C3 C4 C5 C6 -1.9(6)
C3 C4 C5 C8 173.9(4)
C4 C5 C6 C7 1.7(6)
C8 C5 C6 C7 -174.2(4)
C5 C6 C7 C2 0.4(6)
C3 C2 C7 C6 -2.4(6)
C1 C2 C7 C6 177.6(4)
C4 C5 C8 C13 -34.5(6)
C6 C5 C8 C13 141.2(4)
C4 C5 C8 C9 149.5(4)
C6 C5 C8 C9 -34.8(5)
C13 C8 C9 C10 -2.5(6)
C5 C8 C9 C10 173.6(4)
C8 C9 C10 C11 0.9(7)
C9 C10 C11 C12 0.4(7)
C9 C10 C11 C14 -177.9(4)
C10 C11 C12 C13 -0.2(7)
C14 C11 C12 C13 178.1(4)
C11 C12 C13 C8 -1.4(7)
C9 C8 C13 C12 2.7(6)
C5 C8 C13 C12 -173.4(4)
C10 C11 C14 S2 128.1(4)
C12 C11 C14 S2 -50.2(6)
C15 S2 C14 C11 -64.4(4)
C14 S2 C15 C16 75.9(4)
S2 C15 C16 C17 61.1(5)
S2 C15 C16 C21 -118.5(4)
C21 C16 C17 C18 3.4(6)
C15 C16 C17 C18 -176.2(4)
C16 C17 C18 C19 0.1(6)
C17 C18 C19 C20 -3.2(6)
C17 C18 C19 C22 172.4(4)
C18 C19 C20 C21 2.9(6)
C22 C19 C20 C21 -172.8(4)
C19 C20 C21 C16 0.6(6)
C17 C16 C21 C20 -3.7(6)
C15 C16 C21 C20 175.9(4)
C18 C19 C22 C23 138.5(4)
C20 C19 C22 C23 -46.1(5)
C18 C19 C22 C27 -46.3(5)
C20 C19 C22 C27 129.2(4)
C27 C22 C23 C24 -3.3(6)
C19 C22 C23 C24 172.1(4)
C22 C23 C24 C25 -0.9(6)
C23 C24 C25 C26 3.7(6)
C23 C24 C25 C28 -173.5(4)
C24 C25 C26 C27 -2.5(6)
C28 C25 C26 C27 174.8(4)
C25 C26 C27 C22 -1.8(6)
C23 C22 C27 C26 4.6(6)
C19 C22 C27 C26 -170.9(4)
C24 C25 C28 S1 61.5(5)
C26 C25 C28 S1 -115.7(4)
C1 S1 C28 C25 76.3(4)
C28' S1' C1' C2' -73.5(4)
S1' C1' C2' C7' 142.7(4)
S1' C1' C2' C3' -35.7(6)
C7' C2' C3' C4' -2.3(6)
C1' C2' C3' C4' 176.2(4)
C2' C3' C4' C5' 0.3(7)
C3' C4' C5' C6' 2.1(6)
C3' C4' C5' C8' -173.5(4)
C4' C5' C6' C7' -2.5(6)
C8' C5' C6' C7' 173.1(4)
C3' C2' C7' C6' 1.8(7)
C1' C2' C7' C6' -176.7(4)
C5' C6' C7' C2' 0.6(7)
C6' C5' C8' C13' 152.0(4)
C4' C5' C8' C13' -32.6(6)
C6' C5' C8' C9' -34.2(6)
C4' C5' C8' C9' 141.2(4)
C13' C8' C9' C10' 2.2(6)
C5' C8' C9' C10' -172.0(4)
C8' C9' C10' C11' -0.8(7)
C9' C10' C11' C12' -1.2(7)
C9' C10' C11' C14' 176.0(4)
C10' C11' C12' C13' 1.7(7)
C14' C11' C12' C13' -175.5(4)
C11' C12' C13' C8' -0.3(6)
C9' C8' C13' C12' -1.7(6)
C5' C8' C13' C12' 172.4(4)
C12' C11' C14' S2' 129.6(4)
C10' C11' C14' S2' -47.5(6)
C15' S2' C14' C11' -66.6(4)
C14' S2' C15' C16' 73.8(4)
S2' C15' C16' C21' -112.9(4)
S2' C15' C16' C17' 65.4(5)
C21' C16' C17' C18' 3.7(6)
C15' C16' C17' C18' -174.6(4)
C16' C17' C18' C19' -2.3(6)
C17' C18' C19' C20' -0.4(6)
C17' C18' C19' C22' 176.9(4)
C18' C19' C20' C21' 1.8(6)
C22' C19' C20' C21' -175.5(4)
C19' C20' C21' C16' -0.5(6)
C17' C16' C21' C20' -2.3(6)
C15' C16' C21' C20' 176.0(4)
C20' C19' C22' C23' -41.7(5)
C18' C19' C22' C23' 141.1(4)
C20' C19' C22' C27' 134.7(4)
C18' C19' C22' C27' -42.5(5)
C27' C22' C23' C24' -3.2(6)
C19' C22' C23' C24' 173.4(4)
C22' C23' C24' C25' -0.2(6)
C23' C24' C25' C26' 3.6(6)
C23' C24' C25' C28' -174.5(4)
C24' C25' C26' C27' -3.5(7)
C28' C25' C26' C27' 174.6(4)
C25' C26' C27' C22' -0.1(7)
C23' C22' C27' C26' 3.4(6)
C19' C22' C27' C26' -173.2(4)
C26' C25' C28' S1' -108.7(5)
C24' C25' C28' S1' 69.3(5)
C1' S1' C28' C25' 69.2(4)
